data_7240361
loop_
_publ_author_name
'Ibrahim, Hamada Mohamed'
'Behbehani, Haider'
'Ahmed Arafa, Wael Abdelgayed'

_publ_section_title
;
 A facile, practical and metal-free microwave-assisted protocol for mono-
 and bis-[1,2,4]triazolo[1,5-a]pyridines synthesis utilizing
 1-amino-2-imino-pyridine derivatives as versatile precursors
;
_journal_issue 26
_journal_name_full 'RSC Advances'
_journal_page_first 15554
_journal_page_last 15572
_journal_paper_doi 10.1039/D0RA02256J
_journal_volume 10
_journal_year 2020
_chemical_formula_moiety 'C17 H14 N4 O2'
_chemical_formula_sum 'C17 H14 N4 O2'
_chemical_formula_weight 306.32
_space_group_IT_number 14
_space_group_name_Hall '-P 2ybc'
_space_group_name_H-M_alt 'P 1 21/c 1'
_symmetry_cell_setting monoclinic
_symmetry_Int_Tables_number 14
_symmetry_space_group_name_Hall '-P 2ybc'
_symmetry_space_group_name_H-M 'P 1 21/c 1'
_atom_sites_solution_hydrogens geom
_atom_sites_solution_primary direct
_atom_sites_solution_secondary difmap
_audit_block_doi 10.5517/ccdc.csd.cc24jtp6
_audit_update_record
;
2020-02-06 deposited with the CCDC.	2020-04-13 downloaded from the CCDC.
;
_cell_angle_alpha 90.0000
_cell_angle_beta 101.956(8)
_cell_angle_gamma 90.0000
_cell_formula_units_Z 8
_cell_length_a 16.0432(14)
_cell_length_b 9.9874(9)
_cell_length_c 18.9604(14)
_cell_measurement_reflns_used 5851
_cell_measurement_temperature 150
_cell_measurement_theta_max 25.00
_cell_measurement_theta_min 3.04
_cell_volume 2972.1(4)
_computing_cell_refinement 'CrystalClear-SM Expert 2.0 r4'
_computing_data_collection 'CrystalClear-SM Expert 2.0 r4 (Rigaku, 2009)'
_computing_data_reduction 'CrystalClear-SM Expert 2.0 r4'
_computing_molecular_graphics 'CrystalStructure 4.0'
_computing_publication_material 'CrystalStructure 4.0 (Rigaku, 2010)'
_computing_structure_refinement 'SHELXL97 (Sheldrick, 2008)'
_computing_structure_solution 'SHELXS97 (Sheldrick, 2008)'
_diffrn_ambient_temperature 150
_diffrn_detector_area_resol_mean 10.000
_diffrn_measured_fraction_theta_full 0.977
_diffrn_measured_fraction_theta_max 0.977
_diffrn_measurement_device_type 'Rigaku R-AXIS RAPID'
_diffrn_measurement_method \w
_diffrn_radiation_type 'Mo K\a'
_diffrn_radiation_wavelength 0.71075
_diffrn_reflns_av_R_equivalents 0.0755
_diffrn_reflns_limit_h_max 19
_diffrn_reflns_limit_h_min -19
_diffrn_reflns_limit_k_max 11
_diffrn_reflns_limit_k_min -11
_diffrn_reflns_limit_l_max 22
_diffrn_reflns_limit_l_min -20
_diffrn_reflns_number 16638
_diffrn_reflns_theta_full 25.03
_diffrn_reflns_theta_max 25.02
_diffrn_standards_number 0
_exptl_absorpt_coefficient_mu 0.094
_exptl_absorpt_correction_T_max 0.998
_exptl_absorpt_correction_T_min 0.509
_exptl_absorpt_correction_type multi-scan
_exptl_absorpt_process_details 'ABSCOR (Rigaku, 1995)'
_exptl_crystal_colour Colorless
_exptl_crystal_density_diffrn 1.369
_exptl_crystal_density_method 'not measured'
_exptl_crystal_description Needle
_exptl_crystal_F_000 1280.00
_exptl_crystal_size_max 0.350
_exptl_crystal_size_mid 0.030
_exptl_crystal_size_min 0.020
_refine_diff_density_max 0.320
_refine_diff_density_min -0.370
_refine_ls_extinction_method none
_refine_ls_goodness_of_fit_ref 1.041
_refine_ls_hydrogen_treatment constr
_refine_ls_number_parameters 419
_refine_ls_number_reflns 5132
_refine_ls_number_restraints 0
_refine_ls_R_factor_gt 0.0638
_refine_ls_shift/su_max 0.002
_refine_ls_structure_factor_coef Fsqd
_refine_ls_weighting_details 'w = 1/[\s^2^(Fo^2^)+(0.1096P)^2^+0.0000P] where P=(Fo^2^+2Fc^2^)/3'
_refine_ls_weighting_scheme calc
_refine_ls_wR_factor_ref 0.2194
_reflns_number_gt 2551
_reflns_number_total 5132
_reflns_threshold_expression F^2^>2.0\s(F^2^)
_cod_data_source_file d0ra02256j1.cif
_cod_data_source_block User-defined
_cod_depositor_comments 'Adding full bibliography for 7240361--7240366.cif.'
_cod_original_cell_volume 2972.1(5)
_cod_database_code 7240361

loop_
_symmetry_equiv_pos_site_id
_symmetry_equiv_pos_as_xyz
1 +X,+Y,+Z
2 -X,1/2+Y,1/2-Z
3 -X,-Y,-Z
4 +X,1/2-Y,1/2+Z

loop_
_atom_site_label
_atom_site_type_symbol
_atom_site_fract_x
_atom_site_fract_y
_atom_site_fract_z
_atom_site_U_iso_or_equiv
_atom_site_adp_type
_atom_site_occupancy
_atom_site_symmetry_multiplicity
_atom_site_calc_flag
_atom_site_refinement_flags
_atom_site_disorder_assembly
_atom_site_disorder_group
O1 O 0.37280(16) 0.9850(3) 0.07428(13) 0.0402(8) Uani 1.0 4 d . . .
O2 O 0.44379(15) 1.1224(3) 0.16037(13) 0.0371(7) Uani 1.0 4 d . . .
O3 O 0.35936(17) 0.4843(3) 0.07527(13) 0.0446(8) Uani 1.0 4 d . . .
O4 O 0.43153(15) 0.6237(3) 0.15975(14) 0.0391(7) Uani 1.0 4 d . . .
N1 N 0.59847(18) 1.0326(4) 0.13969(15) 0.0317(8) Uani 1.0 4 d . . .
N2 N 0.61505(18) 0.8589(4) 0.07068(15) 0.0304(8) Uani 1.0 4 d . . .
N3 N 0.52889(18) 0.8723(4) 0.06305(16) 0.0331(8) Uani 1.0 4 d . . .
N4 N 0.8148(2) 1.1281(4) 0.22900(18) 0.0441(10) Uani 1.0 4 d . . .
N5 N 0.58526(19) 0.5286(4) 0.14114(15) 0.0325(8) Uani 1.0 4 d . . .
N6 N 0.60104(18) 0.3603(4) 0.06886(15) 0.0311(8) Uani 1.0 4 d . . .
N7 N 0.51492(18) 0.3751(4) 0.06049(16) 0.0344(8) Uani 1.0 4 d . . .
N8 N 0.8007(2) 0.6326(4) 0.22648(19) 0.0459(10) Uani 1.0 4 d . . .
C1 C 0.5242(3) 0.9769(4) 0.10560(18) 0.0304(9) Uani 1.0 4 d . . .
C2 C 0.6557(3) 0.9568(4) 0.11700(18) 0.0290(9) Uani 1.0 4 d . . .
C3 C 0.7457(3) 0.9586(4) 0.13131(18) 0.0299(9) Uani 1.0 4 d . . .
C4 C 0.7896(3) 0.8703(4) 0.09643(18) 0.0308(9) Uani 1.0 4 d . . .
C5 C 0.7420(3) 0.7726(4) 0.04996(19) 0.0345(10) Uani 1.0 4 d . . .
C6 C 0.6561(3) 0.7667(4) 0.0377(2) 0.0344(10) Uani 1.0 4 d . . .
C7 C 0.7859(3) 1.0538(5) 0.1846(2) 0.0352(10) Uani 1.0 4 d . . .
C8 C 0.8842(3) 0.8761(4) 0.10505(19) 0.0309(9) Uani 1.0 4 d . . .
C9 C 0.9245(3) 0.9958(5) 0.0996(3) 0.0442(11) Uani 1.0 4 d . . .
C10 C 1.0125(3) 0.9997(5) 0.1054(3) 0.0497(12) Uani 1.0 4 d . . .
C11 C 1.0615(3) 0.8850(5) 0.1170(2) 0.0398(11) Uani 1.0 4 d . . .
C12 C 1.0203(3) 0.7655(5) 0.12449(19) 0.0358(10) Uani 1.0 4 d . . .
C13 C 0.9329(3) 0.7597(5) 0.11749(19) 0.0346(10) Uani 1.0 4 d . . .
C14 C 1.1557(3) 0.8912(5) 0.1215(3) 0.0509(13) Uani 1.0 4 d . . .
C15 C 0.4379(3) 1.0278(4) 0.11081(19) 0.0322(9) Uani 1.0 4 d . . .
C16 C 0.3629(3) 1.1793(5) 0.1703(3) 0.0411(11) Uani 1.0 4 d . . .
C17 C 0.3836(3) 1.2806(4) 0.2299(2) 0.0380(10) Uani 1.0 4 d . . .
C18 C 0.5109(3) 0.4768(4) 0.10481(18) 0.0306(9) Uani 1.0 4 d . . .
C19 C 0.6421(3) 0.4537(4) 0.11778(18) 0.0309(9) Uani 1.0 4 d . . .
C20 C 0.7320(3) 0.4552(4) 0.13306(18) 0.0305(9) Uani 1.0 4 d . . .
C21 C 0.7758(3) 0.3695(4) 0.09694(19) 0.0312(9) Uani 1.0 4 d . . .
C22 C 0.7283(3) 0.2763(4) 0.04713(19) 0.0322(10) Uani 1.0 4 d . . .
C23 C 0.6425(3) 0.2711(4) 0.0342(2) 0.0350(10) Uani 1.0 4 d . . .
C24 C 0.7720(3) 0.5528(5) 0.1848(2) 0.0331(10) Uani 1.0 4 d . . .
C25 C 0.8701(3) 0.3712(4) 0.10686(19) 0.0322(9) Uani 1.0 4 d . . .
C26 C 0.9237(3) 0.3778(4) 0.1748(2) 0.0353(10) Uani 1.0 4 d . . .
C27 C 1.0107(3) 0.3783(5) 0.1818(2) 0.0386(11) Uani 1.0 4 d . . .
C28 C 1.0481(3) 0.3729(5) 0.1224(2) 0.0383(10) Uani 1.0 4 d . . .
C29 C 0.9957(3) 0.3649(4) 0.0547(2) 0.0390(11) Uani 1.0 4 d . . .
C30 C 0.9079(3) 0.3640(4) 0.0466(2) 0.0372(10) Uani 1.0 4 d . . .
C31 C 1.1437(3) 0.3728(5) 0.1297(3) 0.0468(12) Uani 1.0 4 d . . .
C32 C 0.4254(3) 0.5283(5) 0.11115(19) 0.0345(10) Uani 1.0 4 d . . .
C33 C 0.3512(3) 0.6786(5) 0.1710(3) 0.0449(11) Uani 1.0 4 d . . .
C34 C 0.3731(3) 0.7815(5) 0.2293(2) 0.0404(11) Uani 1.0 4 d . . .
H5 H 0.7716 0.7095 0.0269 0.0414 Uiso 1.0 4 calc R . .
H6 H 0.6254 0.7002 0.0070 0.0412 Uiso 1.0 4 calc R . .
H9 H 0.8923 1.0762 0.0920 0.0530 Uiso 1.0 4 calc R . .
H10 H 1.0394 1.0832 0.1012 0.0597 Uiso 1.0 4 calc R . .
H12 H 1.0529 0.6857 0.1347 0.0429 Uiso 1.0 4 calc R . .
H13 H 0.9060 0.6760 0.1212 0.0415 Uiso 1.0 4 calc R . .
H14A H 1.1673 0.8937 0.0727 0.0610 Uiso 1.0 4 calc R . .
H14B H 1.1828 0.8119 0.1469 0.0610 Uiso 1.0 4 calc R . .
H14C H 1.1788 0.9720 0.1478 0.0610 Uiso 1.0 4 calc R . .
H16A H 0.3259 1.1081 0.1834 0.0493 Uiso 1.0 4 calc R . .
H16B H 0.3327 1.2226 0.1253 0.0493 Uiso 1.0 4 calc R . .
H17A H 0.4111 1.2358 0.2747 0.0456 Uiso 1.0 4 calc R . .
H17B H 0.3309 1.3238 0.2367 0.0456 Uiso 1.0 4 calc R . .
H17C H 0.4221 1.3484 0.2173 0.0456 Uiso 1.0 4 calc R . .
H22 H 0.7580 0.2161 0.0224 0.0386 Uiso 1.0 4 calc R . .
H23 H 0.6120 0.2071 0.0018 0.0420 Uiso 1.0 4 calc R . .
H26 H 0.8999 0.3819 0.2167 0.0423 Uiso 1.0 4 calc R . .
H27 H 1.0460 0.3825 0.2286 0.0463 Uiso 1.0 4 calc R . .
H29 H 1.0202 0.3600 0.0132 0.0468 Uiso 1.0 4 calc R . .
H30 H 0.8729 0.3585 -0.0003 0.0446 Uiso 1.0 4 calc R . .
H31A H 1.1657 0.4637 0.1407 0.0562 Uiso 1.0 4 calc R . .
H31B H 1.1578 0.3426 0.0844 0.0562 Uiso 1.0 4 calc R . .
H31C H 1.1696 0.3122 0.1688 0.0562 Uiso 1.0 4 calc R . .
H33A H 0.3156 0.6070 0.1856 0.0538 Uiso 1.0 4 calc R . .
H33B H 0.3192 0.7202 0.1260 0.0538 Uiso 1.0 4 calc R . .
H34A H 0.4048 0.7390 0.2734 0.0485 Uiso 1.0 4 calc R . .
H34B H 0.3206 0.8210 0.2388 0.0485 Uiso 1.0 4 calc R . .
H34C H 0.4081 0.8517 0.2140 0.0485 Uiso 1.0 4 calc R . .

loop_
_atom_site_aniso_label
_atom_site_aniso_U_11
_atom_site_aniso_U_22
_atom_site_aniso_U_33
_atom_site_aniso_U_12
_atom_site_aniso_U_13
_atom_site_aniso_U_23
O1 0.0313(15) 0.045(2) 0.0425(16) 0.0001(13) 0.0043(13) -0.0081(14)
O2 0.0330(15) 0.0378(19) 0.0410(16) 0.0000(13) 0.0086(12) -0.0073(13)
O3 0.0375(17) 0.052(3) 0.0427(17) -0.0004(14) 0.0053(13) -0.0072(15)
O4 0.0341(15) 0.042(2) 0.0421(16) 0.0040(13) 0.0100(12) -0.0091(14)
N1 0.0316(18) 0.028(2) 0.0363(18) 0.0000(15) 0.0081(14) -0.0027(15)
N2 0.0337(18) 0.028(2) 0.0297(17) -0.0001(14) 0.0062(14) -0.0003(14)
N3 0.0260(17) 0.037(3) 0.0358(18) 0.0010(15) 0.0049(13) 0.0011(16)
N4 0.041(2) 0.050(3) 0.043(2) -0.0044(18) 0.0107(16) -0.0086(19)
N5 0.0334(18) 0.030(2) 0.0335(18) -0.0022(15) 0.0053(14) -0.0027(15)
N6 0.0320(17) 0.029(2) 0.0313(17) -0.0036(14) 0.0041(13) -0.0019(15)
N7 0.0320(18) 0.035(3) 0.0361(18) 0.0011(15) 0.0067(14) -0.0006(16)
N8 0.047(2) 0.047(3) 0.046(2) -0.0068(18) 0.0158(17) -0.0133(19)
C1 0.029(2) 0.030(3) 0.031(2) -0.0009(17) 0.0049(16) -0.0009(18)
C2 0.034(3) 0.024(3) 0.028(2) -0.0052(17) 0.0032(16) -0.0029(17)
C3 0.034(2) 0.025(3) 0.030(2) -0.0067(17) 0.0024(16) -0.0019(17)
C4 0.037(3) 0.026(3) 0.027(2) -0.0042(18) 0.0010(16) -0.0018(17)
C5 0.040(3) 0.030(3) 0.033(3) 0.0005(18) 0.0033(17) -0.0040(18)
C6 0.033(3) 0.030(3) 0.038(3) -0.0037(18) 0.0038(17) -0.0061(18)
C7 0.031(3) 0.036(3) 0.039(3) 0.0013(19) 0.0101(18) -0.001(2)
C8 0.031(2) 0.028(3) 0.031(2) 0.0028(17) 0.0016(16) 0.0003(17)
C9 0.033(3) 0.034(3) 0.069(3) 0.0059(19) 0.017(2) 0.003(3)
C10 0.041(3) 0.034(3) 0.077(4) -0.002(2) 0.018(3) -0.003(3)
C11 0.031(3) 0.041(3) 0.043(3) 0.006(2) -0.0015(18) -0.006(2)
C12 0.036(3) 0.035(3) 0.038(3) 0.0028(19) 0.0119(17) -0.0034(19)
C13 0.036(3) 0.033(3) 0.037(3) -0.0029(19) 0.0122(17) -0.0019(18)
C14 0.031(3) 0.059(4) 0.063(3) -0.002(2) 0.010(2) -0.017(3)
C15 0.033(3) 0.029(3) 0.033(3) 0.0014(18) 0.0041(17) 0.0061(19)
C16 0.032(3) 0.041(3) 0.050(3) 0.0055(19) 0.0096(18) -0.006(3)
C17 0.045(3) 0.037(3) 0.034(3) 0.004(2) 0.0138(18) 0.0005(19)
C18 0.031(2) 0.029(3) 0.031(2) 0.0019(17) 0.0050(16) 0.0042(18)
C19 0.038(3) 0.026(3) 0.028(2) -0.0046(18) 0.0041(17) -0.0003(17)
C20 0.031(2) 0.031(3) 0.029(2) -0.0058(17) 0.0052(16) 0.0005(18)
C21 0.037(3) 0.027(3) 0.029(2) -0.0026(18) 0.0057(17) 0.0039(17)
C22 0.039(3) 0.027(3) 0.030(2) -0.0018(18) 0.0051(17) -0.0040(17)
C23 0.043(3) 0.029(3) 0.033(3) -0.0054(19) 0.0079(18) -0.0047(18)
C24 0.031(2) 0.035(3) 0.036(3) 0.0012(18) 0.0128(17) -0.000(2)
C25 0.037(3) 0.025(3) 0.033(3) 0.0012(18) 0.0059(17) -0.0024(17)
C26 0.035(3) 0.040(3) 0.033(2) -0.0015(18) 0.0108(17) 0.0002(18)
C27 0.037(3) 0.042(3) 0.035(3) 0.0009(19) 0.0048(18) 0.0034(19)
C28 0.038(3) 0.035(3) 0.042(3) -0.0001(19) 0.0088(19) -0.004(2)
C29 0.042(3) 0.038(3) 0.039(3) -0.002(2) 0.0152(19) 0.0031(19)
C30 0.042(3) 0.036(3) 0.032(3) -0.0001(19) 0.0056(17) -0.0015(18)
C31 0.032(3) 0.049(3) 0.055(3) -0.003(2) 0.0015(19) 0.006(3)
C32 0.038(3) 0.037(3) 0.029(2) 0.0057(19) 0.0088(18) 0.0032(19)
C33 0.035(3) 0.049(3) 0.051(3) 0.010(2) 0.0077(19) -0.008(3)
C34 0.048(3) 0.040(3) 0.036(3) 0.005(2) 0.0150(19) 0.0013(19)

loop_
_atom_type_symbol
_atom_type_description
_atom_type_scat_dispersion_real
_atom_type_scat_dispersion_imag
_atom_type_scat_source
C C 0.0033 0.0016
;
International Tables for Crystallography
(1992, Vol. C, Tables 4.2.6.8 and 6.1.1.4)
;
H H 0.0000 0.0000
;
International Tables for Crystallography
(1992, Vol. C, Table 6.1.1.4)
;
N N 0.0061 0.0033
;
International Tables for Crystallography
(1992, Vol. C, Tables 4.2.6.8 and 6.1.1.4)
;
O O 0.0106 0.0060
;
International Tables for Crystallography
(1992, Vol. C, Tables 4.2.6.8 and 6.1.1.4)
;

loop_
_geom_angle_atom_site_label_1
_geom_angle_atom_site_label_2
_geom_angle_atom_site_label_3
_geom_angle
_geom_angle_publ_flag
_geom_angle_site_symmetry_1
_geom_angle_site_symmetry_2
_geom_angle_site_symmetry_3
C15 O2 C16 115.8(3) yes . . .
C32 O4 C33 115.8(3) yes . . .
C1 N1 C2 102.1(3) yes . . .
N3 N2 C2 109.4(3) yes . . .
N3 N2 C6 126.4(3) yes . . .
C2 N2 C6 124.2(3) yes . . .
N2 N3 C1 101.2(3) yes . . .
C18 N5 C19 102.1(3) yes . . .
N7 N6 C19 109.6(3) yes . . .
N7 N6 C23 126.8(3) yes . . .
C19 N6 C23 123.6(3) yes . . .
N6 N7 C18 101.0(3) yes . . .
N1 C1 N3 117.3(4) yes . . .
N1 C1 C15 124.3(4) yes . . .
N3 C1 C15 118.4(3) yes . . .
N1 C2 N2 110.0(3) yes . . .
N1 C2 C3 132.7(4) yes . . .
N2 C2 C3 117.4(4) yes . . .
C2 C3 C4 120.2(4) yes . . .
C2 C3 C7 115.8(4) yes . . .
C4 C3 C7 124.0(4) yes . . .
C3 C4 C5 118.1(4) yes . . .
C3 C4 C8 122.1(4) yes . . .
C5 C4 C8 119.8(4) yes . . .
C4 C5 C6 122.3(4) yes . . .
N2 C6 C5 117.7(4) yes . . .
N4 C7 C3 176.5(5) yes . . .
C4 C8 C9 120.6(4) yes . . .
C4 C8 C13 120.5(4) yes . . .
C9 C8 C13 118.9(4) yes . . .
C8 C9 C10 120.2(4) yes . . .
C9 C10 C11 121.5(4) yes . . .
C10 C11 C12 117.6(4) yes . . .
C10 C11 C14 120.6(4) yes . . .
C12 C11 C14 121.8(4) yes . . .
C11 C12 C13 121.5(4) yes . . .
C8 C13 C12 120.2(4) yes . . .
O1 C15 O2 125.9(4) yes . . .
O1 C15 C1 123.0(4) yes . . .
O2 C15 C1 111.0(3) yes . . .
O2 C16 C17 107.2(3) yes . . .
N5 C18 N7 117.5(4) yes . . .
N5 C18 C32 123.8(4) yes . . .
N7 C18 C32 118.7(3) yes . . .
N5 C19 N6 109.9(3) yes . . .
N5 C19 C20 132.1(4) yes . . .
N6 C19 C20 118.1(4) yes . . .
C19 C20 C21 119.8(4) yes . . .
C19 C20 C24 116.2(4) yes . . .
C21 C20 C24 124.0(4) yes . . .
C20 C21 C22 118.4(4) yes . . .
C20 C21 C25 122.8(4) yes . . .
C22 C21 C25 118.8(4) yes . . .
C21 C22 C23 122.0(4) yes . . .
N6 C23 C22 118.1(4) yes . . .
N8 C24 C20 177.2(5) yes . . .
C21 C25 C26 122.3(4) yes . . .
C21 C25 C30 119.8(3) yes . . .
C26 C25 C30 117.9(4) yes . . .
C25 C26 C27 120.5(4) yes . . .
C26 C27 C28 121.7(4) yes . . .
C27 C28 C29 118.3(4) yes . . .
C27 C28 C31 121.9(4) yes . . .
C29 C28 C31 119.8(4) yes . . .
C28 C29 C30 120.8(4) yes . . .
C25 C30 C29 120.7(4) yes . . .
O3 C32 O4 125.8(4) yes . . .
O3 C32 C18 122.6(4) yes . . .
O4 C32 C18 111.7(3) yes . . .
O4 C33 C34 106.7(3) yes . . .
C4 C5 H5 118.858 no . . .
C6 C5 H5 118.850 no . . .
N2 C6 H6 121.127 no . . .
C5 C6 H6 121.137 no . . .
C8 C9 H9 119.874 no . . .
C10 C9 H9 119.887 no . . .
C9 C10 H10 119.235 no . . .
C11 C10 H10 119.234 no . . .
C11 C12 H12 119.265 no . . .
C13 C12 H12 119.269 no . . .
C8 C13 H13 119.867 no . . .
C12 C13 H13 119.883 no . . .
C11 C14 H14A 109.478 no . . .
C11 C14 H14B 109.476 no . . .
C11 C14 H14C 109.472 no . . .
H14A C14 H14B 109.465 no . . .
H14A C14 H14C 109.473 no . . .
H14B C14 H14C 109.462 no . . .
O2 C16 H16A 110.291 no . . .
O2 C16 H16B 110.296 no . . .
C17 C16 H16A 110.276 no . . .
C17 C16 H16B 110.283 no . . .
H16A C16 H16B 108.533 no . . .
C16 C17 H17A 109.476 no . . .
C16 C17 H17B 109.463 no . . .
C16 C17 H17C 109.469 no . . .
H17A C17 H17B 109.473 no . . .
H17A C17 H17C 109.475 no . . .
H17B C17 H17C 109.473 no . . .
C21 C22 H22 118.991 no . . .
C23 C22 H22 118.985 no . . .
N6 C23 H23 120.964 no . . .
C22 C23 H23 120.969 no . . .
C25 C26 H26 119.746 no . . .
C27 C26 H26 119.738 no . . .
C26 C27 H27 119.147 no . . .
C28 C27 H27 119.161 no . . .
C28 C29 H29 119.581 no . . .
C30 C29 H29 119.587 no . . .
C25 C30 H30 119.649 no . . .
C29 C30 H30 119.642 no . . .
C28 C31 H31A 109.468 no . . .
C28 C31 H31B 109.471 no . . .
C28 C31 H31C 109.473 no . . .
H31A C31 H31B 109.476 no . . .
H31A C31 H31C 109.464 no . . .
H31B C31 H31C 109.475 no . . .
O4 C33 H33A 110.381 no . . .
O4 C33 H33B 110.383 no . . .
C34 C33 H33A 110.384 no . . .
C34 C33 H33B 110.387 no . . .
H33A C33 H33B 108.609 no . . .
C33 C34 H34A 109.471 no . . .
C33 C34 H34B 109.467 no . . .
C33 C34 H34C 109.466 no . . .
H34A C34 H34B 109.475 no . . .
H34A C34 H34C 109.474 no . . .
H34B C34 H34C 109.474 no . . .

loop_
_geom_bond_atom_site_label_1
_geom_bond_atom_site_label_2
_geom_bond_distance
_geom_bond_publ_flag
_geom_bond_site_symmetry_1
_geom_bond_site_symmetry_2
O1 C15 1.206(5) yes . .
O2 C15 1.322(5) yes . .
O2 C16 1.464(5) yes . .
O3 C32 1.216(5) yes . .
O4 C32 1.315(5) yes . .
O4 C33 1.456(5) yes . .
N1 C1 1.352(5) yes . .
N1 C2 1.328(5) yes . .
N2 N3 1.366(4) yes . .
N2 C2 1.383(5) yes . .
N2 C6 1.359(6) yes . .
N3 C1 1.332(5) yes . .
N4 C7 1.146(6) yes . .
N5 C18 1.352(5) yes . .
N5 C19 1.325(5) yes . .
N6 N7 1.366(4) yes . .
N6 C19 1.382(5) yes . .
N6 C23 1.360(6) yes . .
N7 C18 1.328(5) yes . .
N8 C24 1.149(6) yes . .
C1 C15 1.497(6) yes . .
C2 C3 1.413(5) yes . .
C3 C4 1.380(6) yes . .
C3 C7 1.439(6) yes . .
C4 C5 1.427(5) yes . .
C4 C8 1.493(5) yes . .
C5 C6 1.350(5) yes . .
C8 C9 1.373(6) yes . .
C8 C13 1.393(6) yes . .
C9 C10 1.394(6) yes . .
C10 C11 1.380(6) yes . .
C11 C12 1.387(6) yes . .
C11 C14 1.498(6) yes . .
C12 C13 1.381(5) yes . .
C16 C17 1.502(6) yes . .
C18 C32 1.493(6) yes . .
C19 C20 1.410(5) yes . .
C20 C21 1.377(6) yes . .
C20 C24 1.436(6) yes . .
C21 C22 1.429(5) yes . .
C21 C25 1.486(5) yes . .
C22 C23 1.347(6) yes . .
C25 C26 1.395(5) yes . .
C25 C30 1.402(6) yes . .
C26 C27 1.374(6) yes . .
C27 C28 1.384(6) yes . .
C28 C29 1.384(5) yes . .
C28 C31 1.510(6) yes . .
C29 C30 1.384(6) yes . .
C33 C34 1.498(6) yes . .
C5 H5 0.950 no . .
C6 H6 0.950 no . .
C9 H9 0.950 no . .
C10 H10 0.950 no . .
C12 H12 0.950 no . .
C13 H13 0.950 no . .
C14 H14A 0.980 no . .
C14 H14B 0.980 no . .
C14 H14C 0.980 no . .
C16 H16A 0.990 no . .
C16 H16B 0.990 no . .
C17 H17A 0.980 no . .
C17 H17B 0.980 no . .
C17 H17C 0.980 no . .
C22 H22 0.950 no . .
C23 H23 0.950 no . .
C26 H26 0.950 no . .
C27 H27 0.950 no . .
C29 H29 0.950 no . .
C30 H30 0.950 no . .
C31 H31A 0.980 no . .
C31 H31B 0.980 no . .
C31 H31C 0.980 no . .
C33 H33A 0.990 no . .
C33 H33B 0.990 no . .
C34 H34A 0.980 no . .
C34 H34B 0.980 no . .
C34 H34C 0.980 no . .

loop_
_geom_contact_atom_site_label_1
_geom_contact_atom_site_label_2
_geom_contact_distance
_geom_contact_publ_flag
_geom_contact_site_symmetry_1
_geom_contact_site_symmetry_2
O1 N3 2.794(4) no . .
O1 C16 2.688(6) no . .
O2 N1 2.742(4) no . .
O2 N3 3.543(5) no . .
O3 N7 2.790(5) no . .
O3 C33 2.679(6) no . .
O4 N5 2.733(4) no . .
O4 N7 3.541(5) no . .
N1 C6 3.520(5) no . .
N1 C7 2.958(5) no . .
N2 C4 2.744(5) no . .
N2 C15 3.520(5) no . .
N3 C3 3.557(5) no . .
N4 C2 3.422(5) no . .
N4 C4 3.563(5) no . .
N4 C9 3.557(6) no . .
N5 C23 3.513(6) no . .
N5 C24 2.948(5) no . .
N6 C21 2.745(5) no . .
N6 C32 3.513(6) no . .
N7 C20 3.560(5) no . .
N8 C19 3.427(5) no . .
N8 C21 3.562(6) no . .
N8 C26 3.482(6) no . .
C1 C3 3.490(5) no . .
C1 C6 3.417(6) no . .
C2 C5 2.765(6) no . .
C2 C15 3.543(6) no . .
C3 C6 2.799(5) no . .
C3 C9 3.073(6) no . .
C5 C13 3.069(5) no . .
C7 C8 2.983(6) no . .
C7 C9 3.059(6) no . .
C8 C11 2.807(6) no . .
C9 C12 2.752(6) no . .
C10 C13 2.748(6) no . .
C18 C20 3.483(5) no . .
C18 C23 3.413(6) no . .
C19 C22 2.759(6) no . .
C19 C32 3.533(6) no . .
C20 C23 2.800(5) no . .
C20 C26 3.111(5) no . .
C22 C30 3.015(6) no . .
C24 C25 2.986(6) no . .
C24 C26 3.034(6) no . .
C25 C28 2.809(6) no . .
C26 C29 2.762(6) no . .
C27 C30 2.750(5) no . .
C32 C34 3.592(6) no . .
O1 N2 3.200(4) no . 3_675
O1 C6 3.235(5) no . 3_675
O1 C23 3.260(5) no . 3_665
O1 C34 3.574(5) no . .
O2 O4 3.579(4) no . 2_655
O2 N7 3.487(5) no . 1_565
O3 N6 3.317(4) no . 3_665
O3 C6 3.272(5) no . 3_665
O3 C16 3.534(6) no . 1_545
O3 C17 3.524(5) no . 1_545
O3 C22 3.425(5) no . 3_665
O3 C23 3.201(5) no . 3_665
O4 O2 3.579(4) no . 2_645
N1 N6 3.541(5) no . 1_565
N1 C17 3.497(5) no . 2_645
N1 C23 3.281(5) no . 1_565
N1 C34 3.476(5) no . 2_655
N2 O1 3.200(4) no . 3_675
N2 C15 3.554(5) no . 3_675
N3 N3 3.488(5) no . 3_675
N3 N7 3.377(5) no . 3_665
N3 C1 3.477(5) no . 3_675
N3 C15 3.588(5) no . 3_675
N3 C23 3.304(5) no . 3_665
N4 C21 3.439(6) no . 1_565
N4 C25 3.591(6) no . 1_565
N4 C26 3.327(6) no . 1_565
N5 C6 3.423(6) no . .
N5 C17 3.472(5) no . 2_645
N5 C34 3.448(5) no . 2_645
N6 O3 3.317(4) no . 3_665
N6 N1 3.541(5) no . 1_545
N6 C32 3.531(5) no . 3_665
N7 O2 3.487(5) no . 1_545
N7 N3 3.377(5) no . 3_665
N7 N7 3.355(5) no . 3_665
N7 C6 3.299(5) no . 3_665
N7 C18 3.412(5) no . 3_665
N8 C4 3.401(6) no . .
N8 C5 3.569(5) no . .
N8 C13 3.492(6) no . .
N8 C17 3.553(6) no . 2_645
C1 N3 3.477(5) no . 3_675
C2 C17 3.560(6) no . 2_645
C2 C23 3.497(6) no . 1_565
C3 C22 3.536(6) no . 1_565
C4 N8 3.401(6) no . .
C5 N8 3.569(5) no . .
C5 C20 3.558(6) no . .
C5 C24 3.328(6) no . .
C6 O1 3.235(5) no . 3_675
C6 O3 3.272(5) no . 3_665
C6 N5 3.423(6) no . .
C6 N7 3.299(5) no . 3_665
C6 C15 3.557(5) no . 3_675
C6 C19 3.503(6) no . .
C7 C21 3.553(6) no . 1_565
C7 C22 3.404(6) no . 1_565
C12 C29 3.597(6) no . 3_765
C13 N8 3.492(6) no . .
C15 N2 3.554(5) no . 3_675
C15 N3 3.588(5) no . 3_675
C15 C6 3.557(5) no . 3_675
C16 O3 3.534(6) no . 1_565
C17 O3 3.524(5) no . 1_565
C17 N1 3.497(5) no . 2_655
C17 N5 3.472(5) no . 2_655
C17 N8 3.553(6) no . 2_655
C17 C2 3.560(6) no . 2_655
C17 C32 3.502(6) no . 1_565
C18 N7 3.412(5) no . 3_665
C19 C6 3.503(6) no . .
C19 C34 3.422(6) no . 2_645
C20 C5 3.558(6) no . .
C21 N4 3.439(6) no . 1_545
C21 C7 3.553(6) no . 1_545
C22 O3 3.425(5) no . 3_665
C22 C3 3.536(6) no . 1_545
C22 C7 3.404(6) no . 1_545
C23 O1 3.260(5) no . 3_665
C23 O3 3.201(5) no . 3_665
C23 N1 3.281(5) no . 1_545
C23 N3 3.304(5) no . 3_665
C23 C2 3.497(6) no . 1_545
C23 C32 3.398(6) no . 3_665
C24 C5 3.328(6) no . .
C25 N4 3.591(6) no . 1_545
C26 N4 3.327(6) no . 1_545
C29 C12 3.597(6) no . 3_765
C29 C29 3.423(6) no . 3_765
C32 N6 3.531(5) no . 3_665
C32 C17 3.502(6) no . 1_545
C32 C23 3.398(6) no . 3_665
C34 O1 3.574(5) no . .
C34 N1 3.476(5) no . 2_645
C34 N5 3.448(5) no . 2_655
C34 C19 3.422(6) no . 2_655
O1 H16A 2.6456 no . .
O1 H16B 2.6902 no . .
O2 H17A 2.5936 no . .
O2 H17B 3.2411 no . .
O2 H17C 2.5564 no . .
O3 H33A 2.6425 no . .
O3 H33B 2.6739 no . .
O4 H34A 2.5559 no . .
O4 H34B 3.2258 no . .
O4 H34C 2.5587 no . .
N2 H5 3.1773 no . .
N3 H6 2.6763 no . .
N4 H9 3.1468 no . .
N6 H22 3.1803 no . .
N7 H23 2.6831 no . .
N8 H26 2.9922 no . .
C2 H6 3.2761 no . .
C3 H5 3.2601 no . .
C3 H9 2.8622 no . .
C4 H6 3.2942 no . .
C4 H9 2.6468 no . .
C4 H13 2.6654 no . .
C5 H13 2.8645 no . .
C7 H9 2.6998 no . .
C8 H5 2.6681 no . .
C8 H10 3.2494 no . .
C8 H12 3.2585 no . .
C9 H13 3.2409 no . .
C10 H12 3.2266 no . .
C10 H14A 2.8825 no . .
C10 H14B 3.2725 no . .
C10 H14C 2.6373 no . .
C11 H9 3.2717 no . .
C11 H13 3.2666 no . .
C12 H10 3.2275 no . .
C12 H14A 3.0215 no . .
C12 H14B 2.5947 no . .
C12 H14C 3.2332 no . .
C13 H5 2.8387 no . .
C13 H9 3.2439 no . .
C14 H10 2.6483 no . .
C14 H12 2.6776 no . .
C15 H16A 2.6058 no . .
C15 H16B 2.6271 no . .
C19 H23 3.2705 no . .
C20 H22 3.2631 no . .
C20 H26 2.9216 no . .
C21 H23 3.2910 no . .
C21 H26 2.6943 no . .
C21 H30 2.6518 no . .
C22 H30 2.7812 no . .
C24 H26 2.6408 no . .
C25 H22 2.6472 no . .
C25 H27 3.2562 no . .
C25 H29 3.2754 no . .
C26 H30 3.2576 no . .
C27 H29 3.2363 no . .
C27 H31A 2.8845 no . .
C27 H31B 3.3031 no . .
C27 H31C 2.6937 no . .
C28 H26 3.2597 no . .
C28 H30 3.2596 no . .
C29 H27 3.2338 no . .
C29 H31A 3.0379 no . .
C29 H31B 2.5541 no . .
C29 H31C 3.2003 no . .
C30 H22 2.7783 no . .
C30 H26 3.2593 no . .
C31 H27 2.6833 no . .
C31 H29 2.6469 no . .
C32 H33A 2.5967 no . .
C32 H33B 2.6173 no . .
H5 H6 2.2994 no . .
H5 H13 2.5214 no . .
H9 H10 2.3310 no . .
H10 H14A 2.9228 no . .
H10 H14B 3.5440 no . .
H10 H14C 2.4902 no . .
H12 H13 2.3190 no . .
H12 H14A 3.1563 no . .
H12 H14B 2.4052 no . .
H12 H14C 3.4800 no . .
H16A H17A 2.3483 no . .
H16A H17B 2.3743 no . .
H16A H17C 2.8544 no . .
H16B H17A 2.8544 no . .
H16B H17B 2.3474 no . .
H16B H17C 2.3751 no . .
H22 H23 2.2961 no . .
H22 H30 2.4361 no . .
H26 H27 2.3080 no . .
H27 H31A 2.9067 no . .
H27 H31B 3.5891 no . .
H27 H31C 2.5774 no . .
H29 H30 2.3230 no . .
H29 H31A 3.1660 no . .
H29 H31B 2.3431 no . .
H29 H31C 3.4267 no . .
H33A H34A 2.3592 no . .
H33A H34B 2.3575 no . .
H33A H34C 2.8520 no . .
H33B H34A 2.8521 no . .
H33B H34B 2.3596 no . .
H33B H34C 2.3571 no . .
O1 H6 3.5038 no . 3_675
O1 H14A 3.4145 no . 1_455
O1 H22 3.1944 no . 3_665
O1 H23 2.4426 no . 3_665
O1 H33B 3.0076 no . .
O1 H34C 2.9141 no . .
O2 H34A 2.7513 no . 2_655
O2 H34C 2.9850 no . .
O3 H5 3.1975 no . 3_665
O3 H6 2.4586 no . 3_665
O3 H16B 2.8426 no . 1_545
O3 H17B 3.5675 no . 1_545
O3 H17C 2.9968 no . 1_545
O3 H23 3.4823 no . 3_665
O3 H31A 3.5822 no . 1_455
O3 H31B 3.5674 no . 1_455
O4 H17A 2.8054 no . 2_645
O4 H17C 2.9734 no . 1_545
O4 H23 3.4406 no . 3_665
N1 H17A 3.3983 no . 2_645
N1 H17B 3.1660 no . 2_645
N1 H17C 3.3499 no . 2_645
N1 H23 3.1869 no . 1_565
N1 H33A 3.3955 no . 2_655
N1 H34A 2.6469 no . 2_655
N2 H17A 3.2856 no . 2_645
N2 H17B 3.5915 no . 2_645
N3 H17A 3.3199 no . 2_645
N3 H23 2.4688 no . 3_665
N4 H12 3.0406 no . 2_755
N4 H14B 2.9786 no . 2_755
N4 H26 2.9112 no . 1_565
N4 H27 3.3022 no . 2_755
N4 H31A 2.9295 no . 2_755
N4 H33A 2.9061 no . 2_655
N4 H34B 3.0578 no . 2_655
N5 H6 3.2404 no . .
N5 H16A 3.4303 no . 2_645
N5 H17A 2.6063 no . 2_645
N5 H34A 3.3037 no . 2_645
N5 H34B 3.2153 no . 2_645
N5 H34C 3.2485 no . 2_645
N6 H34A 3.2468 no . 2_645
N7 H6 2.4656 no . 3_665
N7 H17C 3.5994 no . 1_545
N7 H34A 3.4278 no . 2_645
N8 H13 2.9020 no . .
N8 H14C 2.8353 no . 2_745
N8 H16A 2.9236 no . 2_645
N8 H17A 3.5475 no . 2_645
N8 H17B 3.0342 no . 2_645
N8 H27 3.4839 no . 2_755
N8 H31C 2.6457 no . 2_755
C1 H17A 3.3242 no . 2_645
C1 H17C 3.5314 no . 2_645
C1 H23 3.5056 no . 1_565
C1 H23 3.2331 no . 3_665
C1 H34A 3.5116 no . 2_655
C1 H34C 3.2935 no . .
C2 H17A 3.3390 no . 2_645
C2 H17B 3.0425 no . 2_645
C2 H23 3.2984 no . 1_565
C3 H17B 3.2958 no . 2_645
C3 H22 3.3293 no . 1_565
C5 H16B 3.2908 no . 3_675
C5 H31B 3.4783 no . 3_765
C6 H16B 3.1338 no . 3_675
C7 H17B 3.4893 no . 2_645
C7 H22 3.4230 no . 1_565
C7 H27 3.3264 no . 2_755
C7 H31A 3.3649 no . 2_755
C7 H33A 3.2635 no . 2_655
C8 H27 3.1211 no . 2_755
C9 H14A 3.4747 no . 3_775
C9 H22 3.5354 no . 1_565
C9 H27 3.3867 no . 2_755
C10 H26 3.5752 no . 2_755
C11 H26 3.0865 no . 2_755
C11 H29 3.5291 no . 3_765
C11 H30 3.5882 no . 3_765
C12 H26 3.2351 no . 2_755
C12 H27 3.3886 no . 2_755
C12 H29 2.8470 no . 3_765
C12 H30 3.4178 no . 3_765
C13 H27 3.1187 no . 2_755
C13 H29 2.9846 no . 3_765
C14 H16A 3.4919 no . 1_655
C14 H22 3.4734 no . 3_765
C14 H26 3.3701 no . 2_755
C14 H30 3.3565 no . 3_765
C14 H33B 3.1163 no . 1_655
C14 H34B 3.1616 no . 1_655
C15 H6 3.5297 no . 3_675
C15 H23 3.1614 no . 3_665
C15 H34C 2.7460 no . .
C16 H14C 3.5593 no . 1_455
C16 H31C 3.3685 no . 1_465
C16 H34C 3.4153 no . .
C17 H31C 3.4033 no . 1_465
C17 H33A 3.4846 no . 1_565
C17 H34A 3.4335 no . 2_655
C17 H34C 3.3662 no . 2_655
C18 H6 3.2369 no . 3_665
C18 H17A 3.5063 no . 2_645
C18 H17C 3.0778 no . 1_545
C18 H34A 3.3928 no . 2_645
C19 H6 3.2116 no . .
C19 H34A 3.1730 no . 2_645
C19 H34B 2.9719 no . 2_645
C19 H34C 3.5945 no . 2_645
C20 H5 3.3818 no . .
C20 H6 3.5957 no . .
C20 H34B 3.0427 no . 2_645
C21 H9 3.4865 no . 1_545
C22 H9 3.2732 no . 1_545
C22 H14A 3.5258 no . 3_765
C22 H33B 3.2134 no . 3_665
C23 H33B 3.2223 no . 3_665
C24 H5 3.3773 no . .
C24 H13 2.9429 no . .
C24 H14C 3.2115 no . 2_745
C24 H16A 3.2630 no . 2_645
C24 H34B 3.2489 no . 2_645
C25 H9 2.9879 no . 1_545
C25 H13 3.0997 no . .
C26 H9 3.3863 no . 1_545
C26 H13 3.1414 no . .
C27 H10 3.3953 no . 1_545
C27 H12 3.3064 no . .
C27 H13 3.4904 no . .
C28 H10 2.9201 no . 1_545
C28 H12 3.1333 no . .
C29 H9 3.4713 no . 1_545
C29 H10 2.9879 no . 1_545
C29 H12 3.5828 no . .
C29 H12 3.5487 no . 3_765
C29 H29 3.0228 no . 3_765
C30 H9 3.0258 no . 1_545
C30 H10 3.5326 no . 1_545
C30 H13 3.4252 no . .
C30 H14A 3.4740 no . 3_765
C30 H29 3.2800 no . 3_765
C31 H10 3.3292 no . 1_545
C31 H12 3.4578 no . .
C31 H16B 3.4001 no . 1_645
C31 H17B 3.2952 no . 1_645
C32 H6 3.1833 no . 3_665
C32 H16B 3.4304 no . 1_545
C32 H17C 2.7059 no . 1_545
C32 H23 3.3760 no . 3_665
C33 H14B 2.9615 no . 1_455
C33 H17C 3.5397 no . 1_545
C34 H14B 3.1433 no . 1_455
C34 H16A 3.4201 no . .
C34 H17A 3.5087 no . 2_645
C34 H17C 3.2998 no . 2_645
H5 O3 3.1975 no . 3_665
H5 C20 3.3818 no . .
H5 C24 3.3773 no . .
H5 H16B 3.0959 no . 3_675
H5 H31B 2.6444 no . 3_765
H6 O1 3.5038 no . 3_675
H6 O3 2.4586 no . 3_665
H6 N5 3.2404 no . .
H6 N7 2.4656 no . 3_665
H6 C15 3.5297 no . 3_675
H6 C18 3.2369 no . 3_665
H6 C19 3.2116 no . .
H6 C20 3.5957 no . .
H6 C32 3.1833 no . 3_665
H6 H16B 2.8344 no . 3_675
H9 C21 3.4865 no . 1_565
H9 C22 3.2732 no . 1_565
H9 C25 2.9879 no . 1_565
H9 C26 3.3863 no . 1_565
H9 C29 3.4713 no . 1_565
H9 C30 3.0258 no . 1_565
H9 H14A 3.0853 no . 3_775
H9 H22 2.6747 no . 1_565
H9 H30 3.2988 no . 1_565
H10 C27 3.3953 no . 1_565
H10 C28 2.9201 no . 1_565
H10 C29 2.9879 no . 1_565
H10 C30 3.5326 no . 1_565
H10 C31 3.3292 no . 1_565
H10 H29 3.2097 no . 1_565
H10 H31B 3.2660 no . 1_565
H10 H31C 3.1827 no . 1_565
H12 N4 3.0406 no . 2_745
H12 C27 3.3064 no . .
H12 C28 3.1333 no . .
H12 C29 3.5828 no . .
H12 C29 3.5487 no . 3_765
H12 C31 3.4578 no . .
H12 H26 3.3870 no . 2_755
H12 H27 3.5262 no . .
H12 H29 2.8433 no . 3_765
H12 H30 3.0593 no . 3_765
H12 H31A 2.8502 no . .
H13 N8 2.9020 no . .
H13 C24 2.9429 no . .
H13 C25 3.0997 no . .
H13 C26 3.1414 no . .
H13 C27 3.4904 no . .
H13 C30 3.4252 no . .
H13 H26 3.4624 no . .
H13 H27 3.4713 no . 2_755
H13 H29 3.0460 no . 3_765
H14A O1 3.4145 no . 1_655
H14A C9 3.4747 no . 3_775
H14A C22 3.5258 no . 3_765
H14A C30 3.4740 no . 3_765
H14A H9 3.0853 no . 3_775
H14A H22 2.6047 no . 3_765
H14A H30 2.8772 no . 3_765
H14A H33B 2.9910 no . 1_655
H14B N4 2.9786 no . 2_745
H14B C33 2.9615 no . 1_655
H14B C34 3.1433 no . 1_655
H14B H22 3.5414 no . 3_765
H14B H26 3.2193 no . 2_755
H14B H30 3.2221 no . 3_765
H14B H31A 3.4888 no . .
H14B H33A 2.9361 no . 1_655
H14B H33B 2.4794 no . 1_655
H14B H34B 2.5176 no . 1_655
H14B H34C 3.5977 no . 1_655
H14C N8 2.8353 no . 2_755
H14C C16 3.5593 no . 1_655
H14C C24 3.2115 no . 2_755
H14C H16A 2.6852 no . 1_655
H14C H26 3.2174 no . 2_755
H14C H31C 3.4284 no . 1_565
H14C H33B 3.4574 no . 1_655
H14C H34B 2.9658 no . 1_655
H16A N5 3.4303 no . 2_655
H16A N8 2.9236 no . 2_655
H16A C14 3.4919 no . 1_455
H16A C24 3.2630 no . 2_655
H16A C34 3.4201 no . .
H16A H14C 2.6852 no . 1_455
H16A H31C 3.1996 no . 1_465
H16A H34B 3.0605 no . .
H16A H34C 2.8833 no . .
H16B O3 2.8426 no . 1_565
H16B C5 3.2908 no . 3_675
H16B C6 3.1338 no . 3_675
H16B C31 3.4001 no . 1_465
H16B C32 3.4304 no . 1_565
H16B H5 3.0959 no . 3_675
H16B H6 2.8344 no . 3_675
H16B H31B 3.0021 no . 1_465
H16B H31C 3.0372 no . 1_465
H17A O4 2.8054 no . 2_655
H17A N1 3.3983 no . 2_655
H17A N2 3.2856 no . 2_655
H17A N3 3.3199 no . 2_655
H17A N5 2.6063 no . 2_655
H17A N8 3.5475 no . 2_655
H17A C1 3.3242 no . 2_655
H17A C2 3.3390 no . 2_655
H17A C18 3.5063 no . 2_655
H17A C34 3.5087 no . 2_655
H17A H34A 3.2657 no . 2_655
H17A H34C 3.0886 no . 2_655
H17B O3 3.5675 no . 1_565
H17B N1 3.1660 no . 2_655
H17B N2 3.5915 no . 2_655
H17B N8 3.0342 no . 2_655
H17B C2 3.0425 no . 2_655
H17B C3 3.2958 no . 2_655
H17B C7 3.4893 no . 2_655
H17B C31 3.2952 no . 1_465
H17B H31A 3.2091 no . 1_465
H17B H31B 3.5736 no . 1_465
H17B H31C 2.6444 no . 1_465
H17B H33A 2.9838 no . 1_565
H17C O3 2.9968 no . 1_565
H17C O4 2.9734 no . 1_565
H17C N1 3.3499 no . 2_655
H17C N7 3.5994 no . 1_565
H17C C1 3.5314 no . 2_655
H17C C18 3.0778 no . 1_565
H17C C32 2.7059 no . 1_565
H17C C33 3.5397 no . 1_565
H17C C34 3.2998 no . 2_655
H17C H33A 3.0867 no . 1_565
H17C H34A 2.9543 no . 2_655
H17C H34C 2.7649 no . 2_655
H22 O1 3.1944 no . 3_665
H22 C3 3.3293 no . 1_545
H22 C7 3.4230 no . 1_545
H22 C9 3.5354 no . 1_545
H22 C14 3.4734 no . 3_765
H22 H9 2.6747 no . 1_545
H22 H14A 2.6047 no . 3_765
H22 H14B 3.5414 no . 3_765
H22 H33B 2.9012 no . 3_665
H23 O1 2.4426 no . 3_665
H23 O3 3.4823 no . 3_665
H23 O4 3.4406 no . 3_665
H23 N1 3.1869 no . 1_545
H23 N3 2.4688 no . 3_665
H23 C1 3.5056 no . 1_545
H23 C1 3.2331 no . 3_665
H23 C2 3.2984 no . 1_545
H23 C15 3.1614 no . 3_665
H23 C32 3.3760 no . 3_665
H23 H33B 2.9541 no . 3_665
H26 N4 2.9112 no . 1_545
H26 C10 3.5752 no . 2_745
H26 C11 3.0865 no . 2_745
H26 C12 3.2351 no . 2_745
H26 C14 3.3701 no . 2_745
H26 H12 3.3870 no . 2_745
H26 H13 3.4624 no . .
H26 H14B 3.2193 no . 2_745
H26 H14C 3.2174 no . 2_745
H27 N4 3.3022 no . 2_745
H27 N8 3.4839 no . 2_745
H27 C7 3.3264 no . 2_745
H27 C8 3.1211 no . 2_745
H27 C9 3.3867 no . 2_745
H27 C12 3.3886 no . 2_745
H27 C13 3.1187 no . 2_745
H27 H12 3.5262 no . .
H27 H13 3.4713 no . 2_745
H29 C11 3.5291 no . 3_765
H29 C12 2.8470 no . 3_765
H29 C13 2.9846 no . 3_765
H29 C29 3.0228 no . 3_765
H29 C30 3.2800 no . 3_765
H29 H10 3.2097 no . 1_545
H29 H12 2.8433 no . 3_765
H29 H13 3.0460 no . 3_765
H29 H29 2.8915 no . 3_765
H29 H30 3.3292 no . 3_765
H30 C11 3.5882 no . 3_765
H30 C12 3.4178 no . 3_765
H30 C14 3.3565 no . 3_765
H30 H9 3.2988 no . 1_545
H30 H12 3.0593 no . 3_765
H30 H14A 2.8772 no . 3_765
H30 H14B 3.2221 no . 3_765
H30 H29 3.3292 no . 3_765
H30 H31A 3.1522 no . 3_765
H30 H31B 3.3725 no . 3_765
H30 H33B 3.5718 no . 3_665
H31A O3 3.5822 no . 1_655
H31A N4 2.9295 no . 2_745
H31A C7 3.3649 no . 2_745
H31A H12 2.8502 no . .
H31A H14B 3.4888 no . .
H31A H17B 3.2091 no . 1_645
H31A H30 3.1522 no . 3_765
H31A H33A 2.7775 no . 1_655
H31B O3 3.5674 no . 1_655
H31B C5 3.4783 no . 3_765
H31B H5 2.6444 no . 3_765
H31B H10 3.2660 no . 1_545
H31B H16B 3.0021 no . 1_645
H31B H17B 3.5736 no . 1_645
H31B H30 3.3725 no . 3_765
H31C N8 2.6457 no . 2_745
H31C C16 3.3685 no . 1_645
H31C C17 3.4033 no . 1_645
H31C H10 3.1827 no . 1_545
H31C H14C 3.4284 no . 1_545
H31C H16A 3.1996 no . 1_645
H31C H16B 3.0372 no . 1_645
H31C H17B 2.6444 no . 1_645
H33A N1 3.3955 no . 2_645
H33A N4 2.9061 no . 2_645
H33A C7 3.2635 no . 2_645
H33A C17 3.4846 no . 1_545
H33A H14B 2.9361 no . 1_455
H33A H17B 2.9838 no . 1_545
H33A H17C 3.0867 no . 1_545
H33A H31A 2.7775 no . 1_455
H33B O1 3.0076 no . .
H33B C14 3.1163 no . 1_455
H33B C22 3.2134 no . 3_665
H33B C23 3.2223 no . 3_665
H33B H14A 2.9910 no . 1_455
H33B H14B 2.4794 no . 1_455
H33B H14C 3.4574 no . 1_455
H33B H22 2.9012 no . 3_665
H33B H23 2.9541 no . 3_665
H33B H30 3.5718 no . 3_665
H34A O2 2.7513 no . 2_645
H34A N1 2.6469 no . 2_645
H34A N5 3.3037 no . 2_655
H34A N6 3.2468 no . 2_655
H34A N7 3.4278 no . 2_655
H34A C1 3.5116 no . 2_645
H34A C17 3.4335 no . 2_645
H34A C18 3.3928 no . 2_655
H34A C19 3.1730 no . 2_655
H34A H17A 3.2657 no . 2_645
H34A H17C 2.9543 no . 2_645
H34B N4 3.0578 no . 2_645
H34B N5 3.2153 no . 2_655
H34B C14 3.1616 no . 1_455
H34B C19 2.9719 no . 2_655
H34B C20 3.0427 no . 2_655
H34B C24 3.2489 no . 2_655
H34B H14B 2.5176 no . 1_455
H34B H14C 2.9658 no . 1_455
H34B H16A 3.0605 no . .
H34C O1 2.9141 no . .
H34C O2 2.9850 no . .
H34C N5 3.2485 no . 2_655
H34C C1 3.2935 no . .
H34C C15 2.7460 no . .
H34C C16 3.4153 no . .
H34C C17 3.3662 no . 2_645
H34C C19 3.5945 no . 2_655
H34C H14B 3.5977 no . 1_455
H34C H16A 2.8833 no . .
H34C H17A 3.0886 no . 2_645
H34C H17C 2.7649 no . 2_645

loop_
_geom_torsion_atom_site_label_1
_geom_torsion_atom_site_label_2
_geom_torsion_atom_site_label_3
_geom_torsion_atom_site_label_4
_geom_torsion
_geom_torsion_publ_flag
_geom_torsion_site_symmetry_1
_geom_torsion_site_symmetry_2
_geom_torsion_site_symmetry_3
_geom_torsion_site_symmetry_4
C15 O2 C16 C17 178.3(3) no . . . .
C16 O2 C15 O1 -0.5(6) no . . . .
C16 O2 C15 C1 -179.8(3) no . . . .
C32 O4 C33 C34 178.4(3) no . . . .
C33 O4 C32 O3 0.7(6) no . . . .
C33 O4 C32 C18 -178.8(3) no . . . .
C1 N1 C2 N2 -0.1(4) no . . . .
C1 N1 C2 C3 -180.0(4) no . . . .
C2 N1 C1 N3 -0.1(4) no . . . .
C2 N1 C1 C15 -178.0(3) no . . . .
N3 N2 C2 N1 0.2(4) no . . . .
N3 N2 C2 C3 -179.9(3) no . . . .
C2 N2 N3 C1 -0.2(4) no . . . .
N3 N2 C6 C5 177.5(3) no . . . .
C6 N2 N3 C1 -179.1(4) no . . . .
C2 N2 C6 C5 -1.2(6) no . . . .
C6 N2 C2 N1 179.1(3) no . . . .
C6 N2 C2 C3 -1.0(5) no . . . .
N2 N3 C1 N1 0.2(4) no . . . .
N2 N3 C1 C15 178.3(3) no . . . .
C18 N5 C19 N6 -0.0(4) no . . . .
C18 N5 C19 C20 178.9(4) no . . . .
C19 N5 C18 N7 0.2(4) no . . . .
C19 N5 C18 C32 -179.0(3) no . . . .
N7 N6 C19 N5 -0.2(4) no . . . .
N7 N6 C19 C20 -179.3(3) no . . . .
C19 N6 N7 C18 0.3(4) no . . . .
N7 N6 C23 C22 176.7(3) no . . . .
C23 N6 N7 C18 -178.2(4) no . . . .
C19 N6 C23 C22 -1.5(6) no . . . .
C23 N6 C19 N5 178.3(3) no . . . .
C23 N6 C19 C20 -0.8(5) no . . . .
N6 N7 C18 N5 -0.3(4) no . . . .
N6 N7 C18 C32 179.0(3) no . . . .
N1 C1 C15 O1 172.2(4) no . . . .
N1 C1 C15 O2 -8.5(5) no . . . .
N3 C1 C15 O1 -5.7(6) no . . . .
N3 C1 C15 O2 173.6(3) no . . . .
N1 C2 C3 C4 -176.4(4) no . . . .
N1 C2 C3 C7 5.3(6) no . . . .
N2 C2 C3 C4 3.7(5) no . . . .
N2 C2 C3 C7 -174.6(3) no . . . .
C2 C3 C4 C5 -4.2(5) no . . . .
C2 C3 C4 C8 174.7(3) no . . . .
C7 C3 C4 C5 174.0(4) no . . . .
C7 C3 C4 C8 -7.1(6) no . . . .
C3 C4 C5 C6 2.0(6) no . . . .
C3 C4 C8 C9 -47.2(5) no . . . .
C3 C4 C8 C13 133.9(4) no . . . .
C5 C4 C8 C9 131.7(4) no . . . .
C5 C4 C8 C13 -47.2(5) no . . . .
C8 C4 C5 C6 -177.0(3) no . . . .
C4 C5 C6 N2 0.7(6) no . . . .
C4 C8 C9 C10 -177.9(3) no . . . .
C4 C8 C13 C12 179.2(3) no . . . .
C9 C8 C13 C12 0.3(6) no . . . .
C13 C8 C9 C10 1.0(6) no . . . .
C8 C9 C10 C11 -0.4(7) no . . . .
C9 C10 C11 C12 -1.5(6) no . . . .
C9 C10 C11 C14 178.8(4) no . . . .
C10 C11 C12 C13 2.8(6) no . . . .
C14 C11 C12 C13 -177.5(4) no . . . .
C11 C12 C13 C8 -2.3(6) no . . . .
N5 C18 C32 O3 176.3(4) no . . . .
N5 C18 C32 O4 -4.2(5) no . . . .
N7 C18 C32 O3 -2.9(6) no . . . .
N7 C18 C32 O4 176.6(3) no . . . .
N5 C19 C20 C21 -175.8(4) no . . . .
N5 C19 C20 C24 1.8(6) no . . . .
N6 C19 C20 C21 3.0(5) no . . . .
N6 C19 C20 C24 -179.3(3) no . . . .
C19 C20 C21 C22 -3.0(6) no . . . .
C19 C20 C21 C25 176.1(3) no . . . .
C24 C20 C21 C22 179.5(4) no . . . .
C24 C20 C21 C25 -1.3(6) no . . . .
C20 C21 C22 C23 0.7(6) no . . . .
C20 C21 C25 C26 45.5(6) no . . . .
C20 C21 C25 C30 -135.4(4) no . . . .
C22 C21 C25 C26 -135.3(4) no . . . .
C22 C21 C25 C30 43.7(5) no . . . .
C25 C21 C22 C23 -178.5(3) no . . . .
C21 C22 C23 N6 1.5(6) no . . . .
C21 C25 C26 C27 179.6(4) no . . . .
C21 C25 C30 C29 -179.7(4) no . . . .
C26 C25 C30 C29 -0.7(6) no . . . .
C30 C25 C26 C27 0.6(6) no . . . .
C25 C26 C27 C28 0.2(6) no . . . .
C26 C27 C28 C29 -0.9(6) no . . . .
C26 C27 C28 C31 -179.7(4) no . . . .
C27 C28 C29 C30 0.8(6) no . . . .
C31 C28 C29 C30 179.6(4) no . . . .
C28 C29 C30 C25 0.0(6) no . . . .
